data_4310018
loop_
_publ_author_name
'Arash Babai'
'Anja-Verena Mudring'

_publ_section_title
;
Rare-Earth Iodides in Ionic Liquids: The Crystal Structure of
[SEt3]3[LnI6] (Ln = Nd, Sm)
;
_journal_name_full 'Inorganic Chemistry'
_journal_page_first 8168
_journal_page_last 8169
_journal_paper_doi 10.1021/ic051533h
_journal_volume 44
_journal_year 2005
_chemical_formula_sum 'C18.2 H30 I6 Nd S3'
_chemical_formula_weight 1250.61
_chemical_name_common 'Tris(triethylsulfonium) hexaiodoneodymate'
_chemical_name_systematic
;
 Tris(triethylsulfonium) hexaiodoneodymate
;
_space_group_IT_number 61
_symmetry_cell_setting orthorhombic
_symmetry_space_group_name_Hall '-P 2ac 2ab'
_symmetry_space_group_name_H-M 'P b c a'
_atom_sites_solution_hydrogens geom
_atom_sites_solution_primary direct
_atom_sites_solution_secondary difmap
_audit_creation_method SHELXL-97
_cell_angle_alpha 90.00
_cell_angle_beta 90.00
_cell_angle_gamma 90.00
_cell_formula_units_Z 8
_cell_length_a 19.426(2)
_cell_length_b 18.163(3)
_cell_length_c 21.435(4)
_cell_measurement_reflns_used 71340
_cell_measurement_temperature 293(2)
_cell_measurement_theta_max 28.14
_cell_measurement_theta_min 2.38
_cell_volume 7563(2)
_computing_structure_refinement 'SHELXL-97 (Sheldrick, 1997)'
_diffrn_ambient_temperature 293(2)
_diffrn_measured_fraction_theta_full 0.961
_diffrn_measured_fraction_theta_max 0.961
_diffrn_measurement_device_type 'Stoe IPDS'
_diffrn_radiation_monochromator graphite
_diffrn_radiation_source 'fine-focus sealed tube'
_diffrn_radiation_type MoK\a
_diffrn_radiation_wavelength 0.71073
_diffrn_reflns_av_R_equivalents 1.0790
_diffrn_reflns_av_sigmaI/netI 1.0794
_diffrn_reflns_limit_h_max 24
_diffrn_reflns_limit_h_min -23
_diffrn_reflns_limit_k_max 24
_diffrn_reflns_limit_k_min -24
_diffrn_reflns_limit_l_max 28
_diffrn_reflns_limit_l_min -28
_diffrn_reflns_number 71340
_diffrn_reflns_theta_full 28.14
_diffrn_reflns_theta_max 28.14
_diffrn_reflns_theta_min 2.38
_exptl_absorpt_coefficient_mu 6.442
_exptl_absorpt_correction_T_max 0.3590
_exptl_absorpt_correction_T_min 0.1826
_exptl_absorpt_correction_type numerical
_exptl_crystal_colour green
_exptl_crystal_density_diffrn 2.197
_exptl_crystal_density_method 'not measured'
_exptl_crystal_description irregular
_exptl_crystal_F_000 4521
_exptl_crystal_size_max 0.40
_exptl_crystal_size_mid 0.20
_exptl_crystal_size_min 0.20
_refine_diff_density_max 0.574
_refine_diff_density_min -0.675
_refine_diff_density_rms 0.156
_refine_ls_extinction_method none
_refine_ls_goodness_of_fit_ref 0.572
_refine_ls_hydrogen_treatment mixed
_refine_ls_matrix_type full
_refine_ls_number_parameters 163
_refine_ls_number_reflns 8902
_refine_ls_number_restraints 0
_refine_ls_restrained_S_all 0.572
_refine_ls_R_factor_all 0.4693
_refine_ls_R_factor_gt 0.0926
_refine_ls_shift/su_max 0.002
_refine_ls_shift/su_mean 0.000
_refine_ls_structure_factor_coef Fsqd
_refine_ls_weighting_details 'calc w=1/[\s^2^(Fo^2^)+(0.0001P)^2^+0.0000P] where P=(Fo^2^+2Fc^2^)/3'
_refine_ls_weighting_scheme calc
_refine_ls_wR_factor_gt 0.1589
_refine_ls_wR_factor_ref 0.3147
_reflns_number_gt 638
_reflns_number_total 8902
_reflns_threshold_expression >2sigma(I)
_cod_data_source_file ic051533hsi20050908_062502.cif
_cod_data_source_block new
_cod_original_cell_volume 7563.1(19)
_cod_original_formula_sum 'C18.20 H30 I6 Nd S3'
_cod_database_code 4310018

loop_
_symmetry_equiv_pos_as_xyz
'x, y, z'
'-x+1/2, -y, z+1/2'
'x+1/2, -y+1/2, -z'
'-x, y+1/2, -z+1/2'
'-x, -y, -z'
'x-1/2, y, -z-1/2'
'-x-1/2, y-1/2, z'
'x, -y-1/2, z-1/2'

loop_
_atom_site_label
_atom_site_type_symbol
_atom_site_fract_x
_atom_site_fract_y
_atom_site_fract_z
_atom_site_U_iso_or_equiv
_atom_site_adp_type
_atom_site_occupancy
_atom_site_symmetry_multiplicity
_atom_site_calc_flag
_atom_site_refinement_flags
_atom_site_disorder_assembly
_atom_site_disorder_group
Nd Nd 0.0299(3) 0.2510(2) -0.11994(19) 0.0642(9) Uani 1 1 d . . .
I1 I 0.0774(4) 0.2922(4) 0.0134(2) 0.112(2) Uani 1 1 d . . .
I2 I 0.1293(3) 0.1163(3) -0.1204(3) 0.0879(16) Uani 1 1 d . . .
I3 I -0.0210(3) 0.2056(3) -0.2528(2) 0.0843(15) Uani 1 1 d . . .
I4 I -0.0733(3) 0.3816(3) -0.1278(2) 0.0848(16) Uani 1 1 d . . .
I5 I 0.1475(3) 0.3476(4) -0.1741(3) 0.0955(18) Uani 1 1 d . . .
I6 I -0.0884(3) 0.1540(3) -0.0651(2) 0.0891(16) Uani 1 1 d . . .
S1 S 0.3273(15) 0.0720(18) -0.0695(12) 0.133(11) Uani 1 1 d . . .
C10 C 0.311(9) -0.018(9) -0.022(7) 0.21(6) Uiso 1 1 d . . .
C11 C 0.245(6) -0.048(6) -0.004(5) 0.14(4) Uiso 1 1 d . . .
C12 C 0.300(11) 0.218(12) -0.055(9) 0.28(8) Uiso 1 1 d . . .
C13 C 0.397(13) 0.235(13) -0.061(10) 0.33(10) Uiso 1 1 d . . .
C14 C 0.451(5) 0.046(5) -0.117(5) 0.12(3) Uiso 1 1 d . . .
C15 C 0.445(6) 0.015(6) -0.061(5) 0.15(4) Uiso 1 1 d . . .
S2 S -0.0093(11) 0.3769(11) -0.3725(13) 0.111(7) Uani 1 1 d . . .
C21 C -0.105(5) 0.393(5) -0.377(5) 0.14(3) Uiso 1 1 d . . .
C22 C -0.141(6) 0.356(5) -0.333(4) 0.12(3) Uiso 1 1 d . . .
C23 C 0.021(5) 0.425(4) -0.436(3) 0.08(2) Uiso 1 1 d . . .
C24 C 0.097(6) 0.419(5) -0.438(4) 0.11(3) Uiso 1 1 d . . .
C25 C 0.018(5) 0.405(4) -0.305(3) 0.10(3) Uiso 1 1 d . . .
C26 C 0.014(5) 0.490(5) -0.282(4) 0.12(3) Uiso 1 1 d . . .
S3 S -0.2556(14) 0.1601(15) -0.1661(11) 0.117(8) Uani 1 1 d . . .
C30 C -0.345(4) 0.154(5) -0.188(3) 0.09(2) Uiso 1 1 d . . .
C31 C -0.385(5) 0.081(5) -0.179(4) 0.11(3) Uiso 1 1 d . . .
C32 C -0.230(5) 0.252(5) -0.184(4) 0.11(3) Uiso 1 1 d . . .
C33 C -0.265(5) 0.304(5) -0.139(4) 0.12(3) Uiso 1 1 d . . .
C34 C -0.209(10) 0.105(11) -0.233(8) 0.27(8) Uiso 1 1 d . . .
C35 C -0.201(7) 0.025(8) -0.209(5) 0.18(5) Uiso 1 1 d . . .

loop_
_atom_site_aniso_label
_atom_site_aniso_U_11
_atom_site_aniso_U_22
_atom_site_aniso_U_33
_atom_site_aniso_U_23
_atom_site_aniso_U_13
_atom_site_aniso_U_12
Nd 0.064(2) 0.0643(18) 0.0647(19) 0.004(2) 0.002(2) 0.001(2)
I1 0.152(6) 0.101(4) 0.083(3) -0.015(3) -0.020(4) -0.008(5)
I2 0.081(4) 0.076(3) 0.107(4) 0.000(3) -0.001(3) 0.022(3)
I3 0.093(4) 0.086(3) 0.074(3) -0.002(3) -0.008(3) 0.001(4)
I4 0.092(4) 0.069(3) 0.094(3) 0.005(3) 0.009(3) 0.021(3)
I5 0.069(4) 0.100(4) 0.118(4) 0.017(3) 0.011(3) -0.018(3)
I6 0.073(4) 0.092(4) 0.102(4) 0.026(3) 0.007(3) -0.001(3)
S1 0.11(3) 0.19(3) 0.098(16) 0.036(18) 0.004(15) 0.01(2)
S2 0.11(2) 0.085(13) 0.137(16) -0.007(16) 0.018(18) -0.011(12)
S3 0.11(2) 0.11(2) 0.132(19) 0.017(14) -0.001(15) -0.003(17)

loop_
_atom_type_symbol
_atom_type_description
_atom_type_scat_dispersion_real
_atom_type_scat_dispersion_imag
_atom_type_scat_source
C C 0.0033 0.0016 'International Tables Vol C Tables 4.2.6.8 and 6.1.1.4'
H H 0.0000 0.0000 'International Tables Vol C Tables 4.2.6.8 and 6.1.1.4'
I I -0.4742 1.8119 'International Tables Vol C Tables 4.2.6.8 and 6.1.1.4'
S S 0.1246 0.1234 'International Tables Vol C Tables 4.2.6.8 and 6.1.1.4'
Nd Nd -0.1943 3.0179 'International Tables Vol C Tables 4.2.6.8 and 6.1.1.4'

loop_
_geom_angle_atom_site_label_1
_geom_angle_atom_site_label_2
_geom_angle_atom_site_label_3
_geom_angle
_geom_angle_site_symmetry_1
_geom_angle_site_symmetry_3
_geom_angle_publ_flag
I1 Nd I5 89.4(2) . . ?
I1 Nd I4 93.3(2) . . ?
I5 Nd I4 91.3(2) . . ?
I1 Nd I2 90.5(2) . . ?
I5 Nd I2 89.3(2) . . ?
I4 Nd I2 176.2(2) . . ?
I1 Nd I3 178.2(3) . . ?
I5 Nd I3 92.36(19) . . ?
I4 Nd I3 86.99(18) . . ?
I2 Nd I3 89.20(19) . . ?
I1 Nd I6 90.5(2) . . ?
I5 Nd I6 179.8(3) . . ?
I4 Nd I6 88.6(2) . . ?
I2 Nd I6 90.82(19) . . ?
I3 Nd I6 87.77(19) . . ?
C11 C10 S1 127(10) . . ?
C25 S2 C23 116(4) . . ?
C25 S2 C21 109(5) . . ?
C23 S2 C21 103(5) . . ?
C22 C21 S2 114(8) . . ?
C24 C23 S2 109(6) . . ?
C26 C25 S2 123(6) . . ?
C32 S3 C30 105(4) . . ?
C32 S3 C34 101(7) . . ?
C30 S3 C34 103(6) . . ?
C31 C30 S3 120(6) . . ?
C33 C32 S3 109(6) . . ?
C35 C34 S3 107(10) . . ?

loop_
_geom_bond_atom_site_label_1
_geom_bond_atom_site_label_2
_geom_bond_distance
_geom_bond_site_symmetry_2
_geom_bond_publ_flag
Nd I1 3.096(7) . ?
Nd I5 3.105(7) . ?
Nd I4 3.111(7) . ?
Nd I2 3.116(7) . ?
Nd I3 3.126(6) . ?
Nd I6 3.126(7) . ?
S1 C10 1.95(17) . ?
C10 C11 1.45(17) . ?
C12 C13 1.9(3) . ?
C14 C15 1.31(12) . ?
S2 C25 1.63(8) . ?
S2 C23 1.71(8) . ?
S2 C21 1.88(10) . ?
C21 C22 1.36(12) . ?
C23 C24 1.49(12) . ?
C25 C26 1.62(11) . ?
S3 C32 1.78(10) . ?
S3 C30 1.79(8) . ?
S3 C34 1.96(18) . ?
C30 C31 1.56(10) . ?
C32 C33 1.51(11) . ?
C34 C35 1.55(19) . ?
